data_7002043
loop_
_publ_author_name
'de K. Lewis, Alexandra K.'
'Caddick, Stephen'
'Esposito, Oriana'
'Cloke, F. Geoffrey N.'
'Hitchcock, Peter B.'

_publ_section_title
;
 Synthetic and structural studies on amine coordination to
 Pd-N-heterocyclic carbene complexes
;
_journal_issue 35
_journal_name_full 'Dalton Transactions'
_journal_page_first 7094
_journal_paper_doi 10.1039/b907102d
_journal_year 2009
_chemical_compound_source 'synthesis as described'
_chemical_formula_moiety '(C36 H52 N4 O2 Pd2).2(C6 D6)'
_chemical_formula_sum 'C48 H52 D12 N4 O2 Pd2'
_chemical_formula_weight 953.8
_chemical_name_common
;
[{Pd(C3N2H2tBu2)(C6H4CH2O)}2].2(C6D6)
;
_space_group_IT_number 14
_symmetry_cell_setting monoclinic
_symmetry_Int_Tables_number 14
_symmetry_space_group_name_Hall '-P 2ybc'
_symmetry_space_group_name_H-M 'P 1 21/c 1'
_atom_sites_solution_hydrogens geom
_atom_sites_solution_primary direct
_atom_sites_solution_secondary difmap
_audit_conform_dict_location ftp://ftp.iucr.org/pub/cif_core.dic
_audit_conform_dict_name cif_core.dic
_audit_conform_dict_version 2.2
_audit_creation_date 2002-08-08T09:42:07-00:00
_audit_creation_method 'WinGX routine CIF_UPDATE'
_cell_angle_alpha 90
_cell_angle_beta 116.119(1)
_cell_angle_gamma 90
_cell_formula_units_Z 2
_cell_length_a 11.8296(4)
_cell_length_b 16.5642(6)
_cell_length_c 12.7733(5)
_cell_measurement_reflns_used 5598
_cell_measurement_temperature 173(2)
_cell_measurement_theta_max 22.986
_cell_measurement_theta_min 3.705
_cell_measurement_wavelength 0.71073
_cell_volume 2247.31(14)
_computing_cell_refinement 'HKL Scalepack (Otwinowski & Minor 1997)'
_computing_data_collection 'Collect (Nonius BV, 1997-2000)'
_computing_data_reduction 'HKL Denzo and Scalepack (Otwinowski & Minor 1997)'
_computing_molecular_graphics 'Ortep-3 for Windows (Farrugia, 1997)'
_computing_publication_material 'WinGX publication routines (Farrugia, 1999)'
_computing_structure_refinement 'SHELXL-97 (Sheldrick, 1997)'
_computing_structure_solution 'SHELXS-97 (Sheldrick, 1997)'
_diffrn_ambient_temperature 173(2)
_diffrn_measured_fraction_theta_full 0.988
_diffrn_measured_fraction_theta_max 0.988
_diffrn_measurement_device '95mm CCD camera on \k-goniostat'
_diffrn_measurement_device_type KappaCCD
_diffrn_measurement_method CCD
_diffrn_radiation_monochromator graphite
_diffrn_radiation_probe x-ray
_diffrn_radiation_type MoK\a
_diffrn_radiation_wavelength 0.71073
_diffrn_reflns_av_R_equivalents 0.0765
_diffrn_reflns_av_unetI/netI 0.0713
_diffrn_reflns_limit_h_max 12
_diffrn_reflns_limit_h_min -12
_diffrn_reflns_limit_k_max 13
_diffrn_reflns_limit_k_min -18
_diffrn_reflns_limit_l_max 13
_diffrn_reflns_limit_l_min -13
_diffrn_reflns_number 9508
_diffrn_reflns_theta_full 22.98
_diffrn_reflns_theta_max 22.98
_diffrn_reflns_theta_min 3.76
_exptl_absorpt_coefficient_mu 0.841
_exptl_absorpt_correction_T_max 1.0107
_exptl_absorpt_correction_T_min 0.8792
_exptl_absorpt_correction_type multi-scan
_exptl_absorpt_process_details
;
[c.f. r.h. blessing, acta cryst. (1995), a51, 33-38]
;
_exptl_crystal_colour colourless
_exptl_crystal_density_diffrn 1.392
_exptl_crystal_density_method 'not measured'
_exptl_crystal_description prism
_exptl_crystal_F_000 976
_exptl_crystal_size_max 0.05
_exptl_crystal_size_mid 0.05
_exptl_crystal_size_min 0.02
_refine_diff_density_max 0.421
_refine_diff_density_min -0.463
_refine_diff_density_rms 0.089
_refine_ls_extinction_method none
_refine_ls_goodness_of_fit_ref 1.038
_refine_ls_hydrogen_treatment riding
_refine_ls_matrix_type full
_refine_ls_number_parameters 253
_refine_ls_number_reflns 3073
_refine_ls_number_restraints 0
_refine_ls_restrained_S_all 1.038
_refine_ls_R_factor_all 0.0654
_refine_ls_R_factor_gt 0.0421
_refine_ls_shift/su_max 0
_refine_ls_shift/su_mean 0
_refine_ls_structure_factor_coef Fsqd
_refine_ls_weighting_details 'calc w=1/[\s^2^(Fo^2^)+(0.0284P)^2^+3.4839P] where P=(Fo^2^+2Fc^2^)/3'
_refine_ls_weighting_scheme calc
_refine_ls_wR_factor_gt 0.0845
_refine_ls_wR_factor_ref 0.0923
_reflns_number_gt 2397
_reflns_number_total 3073
_reflns_threshold_expression >2sigma(I)
_cod_data_source_file b907102d.txt
_cod_data_source_block aug1002
_cod_original_sg_symbol_H-M P2(1)/c
_cod_database_code 7002043

loop_
_symmetry_equiv_pos_as_xyz
'x, y, z'
'-x, y+1/2, -z+1/2'
'-x, -y, -z'
'x, -y-1/2, z-1/2'

loop_
_atom_site_label
_atom_site_type_symbol
_atom_site_fract_x
_atom_site_fract_y
_atom_site_fract_z
_atom_site_U_iso_or_equiv
_atom_site_adp_type
_atom_site_occupancy
_atom_site_symmetry_multiplicity
_atom_site_calc_flag
_atom_site_refinement_flags
_atom_site_disorder_assembly
_atom_site_disorder_group
Pd Pd -0.00465(4) -0.05112(2) 0.10345(3) 0.02470(16) Uani 1 1 d . . .
O O 0.1093(4) 0.0289(3) 0.0774(3) 0.0659(16) Uani 1 1 d . . .
N1 N -0.2109(4) -0.1179(3) 0.1581(3) 0.0229(10) Uani 1 1 d . . .
N2 N -0.1108(4) -0.2139(2) 0.1191(3) 0.0206(10) Uani 1 1 d . . .
C1 C -0.1138(4) -0.1319(3) 0.1292(4) 0.0196(12) Uani 1 1 d . . .
C2 C -0.2636(5) -0.1897(4) 0.1689(5) 0.0341(14) Uani 1 1 d . . .
H2 H -0.3313 -0.1959 0.1892 0.041 Uiso 1 1 calc R . .
C3 C -0.2013(5) -0.2493(4) 0.1453(5) 0.0348(14) Uani 1 1 d . . .
H3 H -0.2166 -0.3055 0.1464 0.042 Uiso 1 1 calc R . .
C4 C -0.2608(5) -0.0368(3) 0.1725(4) 0.0282(13) Uani 1 1 d . . .
C5 C -0.2996(7) 0.0098(4) 0.0603(6) 0.062(2) Uani 1 1 d . . .
H5A H -0.3654 -0.02 -0.0039 0.093 Uiso 1 1 calc R . .
H5B H -0.2265 0.0168 0.0441 0.093 Uiso 1 1 calc R . .
H5C H -0.3319 0.0628 0.0678 0.093 Uiso 1 1 calc R . .
C6 C -0.1586(6) 0.0070(4) 0.2748(5) 0.0459(16) Uani 1 1 d . . .
H6A H -0.1358 -0.0247 0.346 0.069 Uiso 1 1 calc R . .
H6B H -0.1897 0.06 0.284 0.069 Uiso 1 1 calc R . .
H6C H -0.0844 0.0138 0.2603 0.069 Uiso 1 1 calc R . .
C7 C -0.3717(5) -0.0491(4) 0.1992(5) 0.0525(17) Uani 1 1 d . . .
H7A H -0.3449 -0.0795 0.272 0.079 Uiso 1 1 calc R . .
H7B H -0.4375 -0.0793 0.1354 0.079 Uiso 1 1 calc R . .
H7C H -0.4049 0.0035 0.2074 0.079 Uiso 1 1 calc R . .
C8 C -0.0185(5) -0.2627(3) 0.0946(5) 0.0309(13) Uani 1 1 d . . .
C9 C 0.1039(5) -0.2670(4) 0.2054(5) 0.0388(15) Uani 1 1 d . . .
H9A H 0.1377 -0.2124 0.2285 0.058 Uiso 1 1 calc R . .
H9B H 0.1647 -0.3 0.1916 0.058 Uiso 1 1 calc R . .
H9C H 0.0882 -0.2913 0.2677 0.058 Uiso 1 1 calc R . .
C10 C 0.0023(6) -0.2247(4) -0.0039(5) 0.0501(18) Uani 1 1 d . . .
H10A H 0.0365 -0.1702 0.0188 0.075 Uiso 1 1 calc R . .
H10B H -0.078 -0.2219 -0.0742 0.075 Uiso 1 1 calc R . .
H10C H 0.0619 -0.2576 -0.0197 0.075 Uiso 1 1 calc R . .
C11 C -0.0721(6) -0.3470(4) 0.0564(6) 0.0483(17) Uani 1 1 d . . .
H11A H -0.1506 -0.3433 -0.0156 0.073 Uiso 1 1 calc R . .
H11B H -0.089 -0.3719 0.1177 0.073 Uiso 1 1 calc R . .
H11C H -0.0112 -0.3799 0.0426 0.073 Uiso 1 1 calc R . .
C12 C 0.1245(4) -0.0446(3) 0.2671(4) 0.0209(11) Uani 1 1 d . . .
C13 C 0.2185(4) 0.0125(3) 0.2811(4) 0.0221(12) Uani 1 1 d . . .
C14 C 0.3168(5) 0.0275(3) 0.3917(4) 0.0259(13) Uani 1 1 d . . .
H14 H 0.38 0.0659 0.4004 0.031 Uiso 1 1 calc R . .
C15 C 0.3222(5) -0.0136(4) 0.4885(4) 0.0344(15) Uani 1 1 d . . .
H15 H 0.3889 -0.0034 0.5634 0.041 Uiso 1 1 calc R . .
C16 C 0.2304(5) -0.0691(3) 0.4757(4) 0.0308(14) Uani 1 1 d . . .
H16 H 0.234 -0.0974 0.5418 0.037 Uiso 1 1 calc R . .
C17 C 0.1329(5) -0.0839(3) 0.3664(4) 0.0263(13) Uani 1 1 d . . .
H17 H 0.0699 -0.122 0.3592 0.032 Uiso 1 1 calc R . .
C18 C 0.2141(5) 0.0543(3) 0.1752(4) 0.0276(12) Uani 1 1 d . . .
H18A H 0.2103 0.1135 0.1841 0.033 Uiso 1 1 calc R . .
H18B H 0.2913 0.0418 0.1664 0.033 Uiso 1 1 calc R . .
C19 C -0.4713(7) -0.2129(5) -0.1826(9) 0.074(2) Uani 1 1 d . . .
H19 H -0.4123 -0.1736 -0.1355 0.089 Uiso 1 1 calc R . .
C20 C -0.5008(6) -0.2775(5) -0.1328(6) 0.068(2) Uani 1 1 d . . .
H20 H -0.4638 -0.2822 -0.0503 0.081 Uiso 1 1 calc R . .
C21 C -0.5818(6) -0.3349(4) -0.1991(6) 0.0506(17) Uani 1 1 d . . .
H21 H -0.5998 -0.3798 -0.1628 0.061 Uiso 1 1 calc R . .
C22 C -0.6371(6) -0.3290(4) -0.3162(6) 0.0525(18) Uani 1 1 d . . .
H22 H -0.6945 -0.3695 -0.3621 0.063 Uiso 1 1 calc R . .
C23 C -0.6108(8) -0.2653(7) -0.3684(7) 0.071(2) Uani 1 1 d . . .
H23 H -0.649 -0.2613 -0.451 0.085 Uiso 1 1 calc R . .
C24 C -0.5280(9) -0.2059(5) -0.3009(11) 0.082(3) Uani 1 1 d . . .
H24 H -0.5109 -0.1605 -0.3372 0.098 Uiso 1 1 calc R . .

loop_
_atom_site_aniso_label
_atom_site_aniso_U_11
_atom_site_aniso_U_22
_atom_site_aniso_U_33
_atom_site_aniso_U_23
_atom_site_aniso_U_13
_atom_site_aniso_U_12
Pd 0.0252(2) 0.0260(3) 0.0205(2) 0.0051(2) 0.00778(16) -0.0106(2)
O 0.061(3) 0.089(4) 0.025(2) 0.020(2) -0.003(2) -0.058(3)
N1 0.019(2) 0.021(3) 0.026(2) 0.0020(19) 0.0073(18) -0.004(2)
N2 0.020(2) 0.014(2) 0.025(2) -0.0017(18) 0.0076(18) -0.0040(19)
C1 0.023(3) 0.021(3) 0.015(3) 0.000(2) 0.008(2) 0.003(2)
C2 0.028(3) 0.041(4) 0.040(3) -0.002(3) 0.021(3) -0.016(3)
C3 0.042(4) 0.023(3) 0.043(3) -0.001(3) 0.022(3) -0.016(3)
C4 0.023(3) 0.030(4) 0.033(3) -0.004(3) 0.013(2) 0.003(2)
C5 0.081(5) 0.061(5) 0.051(4) 0.026(4) 0.036(4) 0.045(4)
C6 0.049(4) 0.039(4) 0.056(4) -0.010(3) 0.029(3) 0.000(3)
C7 0.037(4) 0.064(5) 0.059(4) -0.008(4) 0.023(3) 0.007(4)
C8 0.035(3) 0.022(3) 0.038(3) 0.002(3) 0.019(2) 0.006(3)
C9 0.026(3) 0.036(4) 0.048(4) -0.007(3) 0.011(3) 0.002(3)
C10 0.076(5) 0.042(4) 0.055(4) 0.013(3) 0.050(4) 0.020(4)
C11 0.044(4) 0.024(4) 0.068(4) -0.016(3) 0.017(3) 0.001(3)
C12 0.019(3) 0.023(3) 0.024(3) -0.001(2) 0.012(2) 0.001(2)
C13 0.021(3) 0.021(3) 0.022(3) -0.001(2) 0.008(2) 0.004(2)
C14 0.016(3) 0.025(3) 0.034(3) -0.003(2) 0.009(2) 0.001(2)
C15 0.030(3) 0.047(4) 0.022(3) -0.005(3) 0.007(2) 0.007(3)
C16 0.035(3) 0.034(4) 0.026(3) 0.008(3) 0.015(2) 0.008(3)
C17 0.023(3) 0.025(3) 0.032(3) 0.001(2) 0.013(2) -0.004(2)
C18 0.029(3) 0.022(3) 0.026(3) 0.001(3) 0.006(2) -0.009(3)
C19 0.061(5) 0.047(5) 0.126(8) -0.009(5) 0.051(5) -0.021(4)
C20 0.057(5) 0.088(6) 0.056(5) -0.007(4) 0.023(4) -0.022(5)
C21 0.051(4) 0.033(4) 0.071(5) 0.015(4) 0.030(4) 0.000(3)
C22 0.044(4) 0.046(5) 0.066(5) -0.009(4) 0.024(4) 0.007(3)
C23 0.059(5) 0.104(8) 0.059(5) 0.021(5) 0.034(4) 0.047(5)
C24 0.078(6) 0.061(6) 0.146(9) 0.060(6) 0.085(6) 0.034(5)

loop_
_atom_type_symbol
_atom_type_description
_atom_type_scat_dispersion_real
_atom_type_scat_dispersion_imag
_atom_type_scat_source
C C 0.0033 0.0016 'International Tables Vol C Tables 4.2.6.8 and 6.1.1.4'
H H 0 0 'International Tables Vol C Tables 4.2.6.8 and 6.1.1.4'
O O 0.0106 0.006 'International Tables Vol C Tables 4.2.6.8 and 6.1.1.4'
N N 0.0061 0.0033 'International Tables Vol C Tables 4.2.6.8 and 6.1.1.4'
Pd Pd -0.9988 1.0072 'International Tables Vol C Tables 4.2.6.8 and 6.1.1.4'

loop_
_geom_angle_atom_site_label_1
_geom_angle_atom_site_label_2
_geom_angle_atom_site_label_3
_geom_angle
_geom_angle_site_symmetry_1
_geom_angle_site_symmetry_3
_geom_angle_publ_flag
C12 Pd C1 96.75(19) . . ?
C12 Pd O 82.95(17) . . ?
C1 Pd O 178.6(2) . . ?
C12 Pd O 162.34(18) . 3 ?
C1 Pd O 100.82(16) . 3 ?
O Pd O 79.53(15) . 3 ?
C12 Pd Pd 123.82(14) . 3 ?
C1 Pd Pd 139.43(13) . 3 ?
O Pd Pd 40.90(10) . 3 ?
O Pd Pd 38.63(10) 3 3 ?
C18 O Pd 116.7(3) . . ?
C18 O Pd 142.5(3) . 3 ?
Pd O Pd 100.47(15) . 3 ?
C1 N1 C2 110.6(4) . . ?
C1 N1 C4 126.9(4) . . ?
C2 N1 C4 122.5(4) . . ?
C1 N2 C3 110.0(4) . . ?
C1 N2 C8 127.4(4) . . ?
C3 N2 C8 122.3(4) . . ?
N2 C1 N1 104.6(4) . . ?
N2 C1 Pd 127.5(3) . . ?
N1 C1 Pd 127.9(4) . . ?
C3 C2 N1 107.2(4) . . ?
C2 C3 N2 107.6(5) . . ?
C7 C4 C5 110.7(5) . . ?
C7 C4 N1 109.4(4) . . ?
C5 C4 N1 108.1(4) . . ?
C7 C4 C6 108.2(5) . . ?
C5 C4 C6 111.5(5) . . ?
N1 C4 C6 108.9(4) . . ?
N2 C8 C9 108.3(4) . . ?
N2 C8 C10 110.4(4) . . ?
C9 C8 C10 110.8(5) . . ?
N2 C8 C11 108.8(4) . . ?
C9 C8 C11 110.3(5) . . ?
C10 C8 C11 108.1(5) . . ?
C17 C12 C13 117.5(4) . . ?
C17 C12 Pd 130.7(4) . . ?
C13 C12 Pd 111.7(3) . . ?
C14 C13 C12 120.4(4) . . ?
C14 C13 C18 120.7(5) . . ?
C12 C13 C18 118.9(4) . . ?
C15 C14 C13 120.1(5) . . ?
C16 C15 C14 119.8(5) . . ?
C15 C16 C17 120.0(5) . . ?
C16 C17 C12 122.1(5) . . ?
O C18 C13 109.5(4) . . ?
C24 C19 C20 118.7(8) . . ?
C21 C20 C19 121.0(7) . . ?
C22 C21 C20 120.7(6) . . ?
C21 C22 C23 119.8(7) . . ?
C22 C23 C24 119.9(7) . . ?
C19 C24 C23 119.7(7) . . ?

loop_
_geom_bond_atom_site_label_1
_geom_bond_atom_site_label_2
_geom_bond_distance
_geom_bond_site_symmetry_2
_geom_bond_publ_flag
Pd C12 1.976(5) . ?
Pd C1 1.985(5) . ?
Pd O 2.020(4) . ?
Pd O 2.118(3) 3 ?
Pd Pd 3.1813(7) 3 ?
O C18 1.383(6) . ?
O Pd 2.118(3) 3 ?
N1 C1 1.372(6) . ?
N1 C2 1.376(7) . ?
N1 C4 1.512(7) . ?
N2 C1 1.367(6) . ?
N2 C3 1.385(6) . ?
N2 C8 1.498(6) . ?
C2 C3 1.342(8) . ?
C4 C7 1.508(7) . ?
C4 C5 1.510(8) . ?
C4 C6 1.517(7) . ?
C8 C9 1.517(7) . ?
C8 C10 1.520(7) . ?
C8 C11 1.522(8) . ?
C12 C17 1.389(7) . ?
C12 C13 1.410(7) . ?
C13 C14 1.401(7) . ?
C13 C18 1.501(7) . ?
C14 C15 1.389(7) . ?
C15 C16 1.376(8) . ?
C16 C17 1.386(7) . ?
C19 C24 1.362(12) . ?
C19 C20 1.367(11) . ?
C20 C21 1.350(9) . ?
C21 C22 1.346(9) . ?
C22 C23 1.356(11) . ?
C23 C24 1.389(12) . ?
